data_1577043
loop_
_publ_author_name
'Gilch, Franziska'
'Brossette, Jan'
'Westermair, Franz F.'
'Silva, Wagner'
'Bal\'azs, G\'abor'
'Gschwind, Ruth M.'
'Zipse, Hendrik'
'Wolf, Robert'

_publ_section_title
;
 Selective White Phosphorus Activation and Functionalization with
 Inorganic Grignard Reagents
;
_journal_name_full 'Chemical Science'
_journal_paper_doi 10.1039/D6SC01229A
_journal_year 2026
_chemical_formula_moiety 'C36 H46 Fe Mg N2 O2 P4, 0.5[C7H8]'
_chemical_formula_sum 'C39.5 H50 Fe Mg N2 O2 P4'
_chemical_formula_weight 788.85
_chemical_name_systematic DippBDIMgFpP4
_chemical_properties_physical Air-sensitive,Moisture-sensitive
_space_group_crystal_system monoclinic
_space_group_IT_number 15
_space_group_name_Hall '-C 2yc'
_space_group_name_H-M_alt 'C 1 2/c 1'
_atom_sites_solution_hydrogens geom
_atom_sites_solution_primary dual
_audit_creation_date 2024-11-10
_audit_creation_method
;
Olex2 1.5
(compiled 2024.02.16 svn.r378c4104 for OlexSys, GUI svn.r6928)
;
_audit_update_record
;
2026-02-09 deposited with the CCDC.	2026-04-06 downloaded from the CCDC.
;
_cell_angle_alpha 90
_cell_angle_beta 92.8960(10)
_cell_angle_gamma 90
_cell_formula_units_Z 8
_cell_length_a 42.1585(5)
_cell_length_b 11.94440(10)
_cell_length_c 16.16690(10)
_cell_measurement_reflns_used 26726
_cell_measurement_temperature 123.00(10)
_cell_measurement_theta_max 74.6830
_cell_measurement_theta_min 2.7100
_cell_volume 8130.57(13)
_computing_cell_refinement 'CrysAlisPro 1.171.43.36a (Rigaku OD, 2022)'
_computing_data_collection 'CrysAlisPro system (CCD 43.131a 64-bit (release 19-07-2024))'
_computing_data_reduction 'CrysAlisPro 1.171.43.36a (Rigaku OD, 2022)'
_computing_molecular_graphics 'Olex2 1.5 (Dolomanov et al., 2009)'
_computing_publication_material 'Olex2 1.5 (Dolomanov et al., 2009)'
_computing_structure_refinement 'SHELXL 2018/3 (Sheldrick, 2015)'
_computing_structure_solution 'SHELXT 2018/2 (Sheldrick, 2018)'
_diffrn_ambient_environment N~2~
_diffrn_ambient_temperature 123.00(10)
_diffrn_detector 'Hybrid Pixel Array Detector'
_diffrn_detector_area_resol_mean 10.0000
_diffrn_detector_type 'HyPix-Arc 150'
_diffrn_measured_fraction_theta_full 0.999
_diffrn_measured_fraction_theta_max 0.982
_diffrn_measurement_details
;
List of Runs (angles in degrees, time in seconds):

  # Type    Start    End  Width  t~exp~   \w     \q     \k     \f   Frames
#--------------------------------------------------------------------------
  1  \w     47.00  72.00   0.50    3.22    --   62.96-154.00 -26.00   50
  2  \w     30.00  55.00   0.50    3.22    --   62.96-121.00 131.00   50
  3  \w    -80.00 -54.00   0.50    3.22    --  -63.83-154.00 -26.00   52
  4  \w    -75.00 -35.00   0.50    3.22    --  -63.83 121.00-145.00   80
  5  \w   -102.00 -75.00   0.50    3.22    --  -73.70-154.00 -26.00   54
  6  \w    -98.00 -69.00   0.50    3.22    --  -73.70 121.00-145.00   58
  7  \w     56.00  81.00   0.50    3.22    --   75.50-154.00 -26.00   50
  8  \w     62.00  87.00   0.50    3.22    --   75.50 154.00  12.00   50
  9  \w     56.00  81.00   0.50    3.22    --   75.94-154.00 -26.00   50
 10  \w     43.00  68.00   0.50    3.22    --   75.94-121.00 131.00   50
 11  \w    -92.00 -67.00   0.50    3.22    --  -76.64 121.00-145.00   50
 12  \w   -105.00 -80.00   0.50    3.22    --  -76.64 154.00  12.00   50
 13  \w   -108.00 -83.00   0.50    3.22    --  -76.64-154.00 -26.00   50
 14  \w     35.00 108.00   0.50    3.22    --   62.96  15.00  30.00  146
 15  \w     34.00 107.00   0.50    3.22    --   62.96  15.00 -90.00  146
 16  \w     28.00  70.00   0.50    3.22    --   62.96 -95.00 -30.00   84
 17  \w     26.00  69.00   0.50    3.22    --   62.96 -95.00  60.00   86
 18  \w     33.00  65.00   0.50    3.22    --   62.96 -95.00-150.00   64
 19  \w     38.00  63.00   0.50    3.22    --   75.94 -95.00 -30.00   50
 20  \w   -109.00 -74.00   0.50    3.22    --  -78.25 130.00 161.42   70
 21  \w    -75.00 -49.00   0.50    3.22    --  -78.25 125.00 121.40   52
 22  \w    -62.00 -37.00   0.50    3.22    --  -78.25  57.00-109.02   50
 23  \w   -118.00 -58.00   0.50    3.22    --  -78.25 144.00-136.56  120
 24  \w   -108.00 -58.00   0.50    3.22    --  -78.25 134.00-142.11  100
 25  \w   -116.00 -41.00   0.50    3.22    --  -78.25 141.00 178.90  150
 26  \w    -82.00 -45.00   0.50    3.22    --  -78.25  98.00 -58.07   74
 27  \w    -99.00 -45.00   0.50    3.22    --  -78.25 115.00 -62.96  108
 28  \w    -83.00 -45.00   0.50    3.22    --  -78.25  89.00-171.75   76
 29  \w    -64.00 -39.00   0.50    3.22    --  -78.25  61.00-134.14   50
 30  \w     44.00  84.00   0.50    3.22    --   79.75  -2.00 -23.76   80
 31  \w     57.00  98.00   0.50    3.22    --   79.75   1.00  96.83   82
 32  \w     71.00 126.00   0.50    3.22    --   79.75  22.00  46.78  110
 33  \w     75.00 122.00   0.50    3.22    --   79.75  23.00 -32.91   94
 34  \w     71.00 127.00   0.50    3.22    --   79.75  22.00 -67.85  112
 35  \w     70.00 126.00   0.50    3.22    --   79.75  21.00  18.62  112
 36  \w     61.00 120.00   0.50    3.22    --   79.75  21.00-101.03  118
 37  \w     90.00 115.00   0.50    3.22    --   79.75  -2.00 -23.76   50
 38  \w     43.00  83.00   0.50    3.22    --   79.75  -4.00-138.78   80
;
_diffrn_measurement_device 'four-circle diffractometer'
_diffrn_measurement_device_type 'XtaLAB Synergy R, DW system, HyPix-Arc 150'
_diffrn_measurement_method '\w scans'
_diffrn_orient_matrix_type 'CrysAlisPro convention (1999,Acta A55,543-557)'
_diffrn_orient_matrix_UB_11 -0.0360359000
_diffrn_orient_matrix_UB_12 -0.0148145000
_diffrn_orient_matrix_UB_13 -0.0169322000
_diffrn_orient_matrix_UB_21 0.0047374000
_diffrn_orient_matrix_UB_22 -0.1269985000
_diffrn_orient_matrix_UB_23 -0.0106013000
_diffrn_orient_matrix_UB_31 -0.0041311000
_diffrn_orient_matrix_UB_32 -0.0170954000
_diffrn_orient_matrix_UB_33 0.0933048000
_diffrn_radiation_monochromator mirror
_diffrn_radiation_probe x-ray
_diffrn_radiation_type 'Cu K\a'
_diffrn_radiation_wavelength 1.54184
_diffrn_reflns_av_R_equivalents 0.0402
_diffrn_reflns_av_unetI/netI 0.0264
_diffrn_reflns_Laue_measured_fraction_full 0.999
_diffrn_reflns_Laue_measured_fraction_max 0.982
_diffrn_reflns_limit_h_max 52
_diffrn_reflns_limit_h_min -51
_diffrn_reflns_limit_k_max 14
_diffrn_reflns_limit_k_min -14
_diffrn_reflns_limit_l_max 19
_diffrn_reflns_limit_l_min -13
_diffrn_reflns_number 51258
_diffrn_reflns_point_group_measured_fraction_full 0.999
_diffrn_reflns_point_group_measured_fraction_max 0.982
_diffrn_reflns_theta_full 67.684
_diffrn_reflns_theta_max 75.080
_diffrn_reflns_theta_min 3.847
_diffrn_source 'Rotating-anode X-ray tube'
_diffrn_source_type 'Rigaku (Cu) X-ray Source'
_exptl_absorpt_coefficient_mu 4.887
_exptl_absorpt_correction_T_max 1.00000
_exptl_absorpt_correction_T_min 0.77763
_exptl_absorpt_correction_type multi-scan
_exptl_absorpt_process_details
;
CrysAlisPro 1.171.43.36a (Rigaku Oxford Diffraction, 2022)
Empirical absorption correction using spherical harmonics,
implemented in SCALE3 ABSPACK scaling algorithm.
;
_exptl_crystal_colour 'clear orangish yellow'
_exptl_crystal_colour_lustre clear
_exptl_crystal_colour_modifier orangish
_exptl_crystal_colour_primary yellow
_exptl_crystal_density_diffrn 1.289
_exptl_crystal_description block
_exptl_crystal_F_000 3320
_exptl_crystal_recrystallization_method 'Re-crystallisation from solvent: toluene'
_exptl_crystal_size_max 0.13
_exptl_crystal_size_mid 0.07
_exptl_crystal_size_min 0.06
_refine_diff_density_max 0.668
_refine_diff_density_min -0.303
_refine_diff_density_rms 0.055
_refine_ls_extinction_method none
_refine_ls_goodness_of_fit_ref 1.105
_refine_ls_hydrogen_treatment constr
_refine_ls_matrix_type full
_refine_ls_number_parameters 425
_refine_ls_number_reflns 8243
_refine_ls_number_restraints 0
_refine_ls_restrained_S_all 1.105
_refine_ls_R_factor_all 0.0430
_refine_ls_R_factor_gt 0.0376
_refine_ls_shift/su_max 0.002
_refine_ls_shift/su_mean 0.000
_refine_ls_structure_factor_coef Fsqd
_refine_ls_weighting_details 'w=1/[\s^2^(Fo^2^)+(0.0604P)^2^+5.8378P] where P=(Fo^2^+2Fc^2^)/3'
_refine_ls_weighting_scheme calc
_refine_ls_wR_factor_gt 0.1058
_refine_ls_wR_factor_ref 0.1086
_reflns_Friedel_coverage 0.000
_reflns_number_gt 7273
_reflns_number_total 8243
_reflns_threshold_expression 'I > 2\s(I)'
_cod_data_source_file d6sc01229a2.cif
_cod_data_source_block fg160_red
_cod_original_formula_sum 'C39.50 H50 Fe Mg N2 O2 P4'
_cod_database_code 1577043
_shelx_shelxl_version_number 2018/3
_chemical_oxdiff_formula C39H48FeMgN2O2P4
_shelx_space_group_comment
;
The symmetry employed for this shelxl refinement is uniquely defined
by the following loop, which should always be used as a source of
symmetry information in preference to the above space-group names.
They are only intended as comments.
;
_shelx_estimated_absorpt_t_max 0.758
_shelx_estimated_absorpt_t_min 0.569
_olex2_refinement_description
;
1. Fixed Uiso
 At 1.2 times of:
  All C(H) groups
 At 1.5 times of:
  All C(H,H,H) groups
2.a Ternary CH refined with riding coordinates:
 C00K(H00K), C00L(H00L), C00U(H00U), C00V(H00V)
2.b Aromatic/amide H refined with riding coordinates:
 C4(H4), C00M(H00M), C00N(H00N), C00O(H00O), C00Q(H00Q), C00R(H00R),
 C00S(H00S), C00W(H00W), C010(H010), C012(H012), C013(H013), C015(H015)
2.c Idealised Me refined as rotating group:
 C00P(H00A,H00B,H00C), C00T(H00D,H00E,H00F), C00X(H00G,H00H,H00I), C011(H01A,
 H01B,H01C), C014(H01D,H01E,H01F), C016(H01G,H01H,H01I), C017(H01J,H01K,H01L),
 C018(H01M,H01N,H01O), C019(H01P,H01Q,H01R), C01A(H01S,H01T,H01U)
;
_smtbx_masks_void_probe_radius 1.2
_smtbx_masks_void_truncation_radius 1.2
_olex2_submission_special_instructions 'No special instructions were received'
_oxdiff_exptl_absorpt_empirical_details
;
Empirical correction (ABSPACK) includes:
- Absorption correction using spherical harmonics
- Frame scaling
;
_oxdiff_exptl_absorpt_empirical_full_max 4.820
_oxdiff_exptl_absorpt_empirical_full_min 0.203

loop_
_space_group_symop_operation_xyz
'x, y, z'
'-x, y, -z+1/2'
'x+1/2, y+1/2, z'
'-x+1/2, y+1/2, -z+1/2'
'-x, -y, -z'
'x, -y, z-1/2'
'-x+1/2, -y+1/2, -z'
'x+1/2, -y+1/2, z-1/2'

loop_
_atom_site_label
_atom_site_type_symbol
_atom_site_fract_x
_atom_site_fract_y
_atom_site_fract_z
_atom_site_U_iso_or_equiv
_atom_site_adp_type
_atom_site_occupancy
_atom_site_site_symmetry_order
_atom_site_calc_flag
_atom_site_refinement_flags_posn
_atom_site_refinement_flags_adp
_atom_site_refinement_flags_occupancy
_atom_site_disorder_assembly
_atom_site_disorder_group
Fe1 Fe 0.55403(2) 0.02168(3) 0.36150(2) 0.02606(9) Uani 1 1 d . . . . .
P1 P 0.58132(2) 0.15028(4) 0.44385(3) 0.02440(12) Uani 1 1 d . . . . .
P4 P 0.60351(2) 0.26228(5) 0.60344(3) 0.03373(13) Uani 1 1 d . . . . .
Mg1 Mg 0.62134(2) 0.32113(5) 0.46063(4) 0.02188(14) Uani 1 1 d . . . . .
P3 P 0.59767(2) 0.08579(5) 0.56788(4) 0.04585(17) Uani 1 1 d . . . . .
P2 P 0.55725(2) 0.19735(6) 0.55771(4) 0.04531(17) Uani 1 1 d . . . . .
N1 N 0.61724(4) 0.48384(12) 0.42454(9) 0.0206(3) Uani 1 1 d . . . . .
N2 N 0.66658(4) 0.30961(13) 0.42292(9) 0.0210(3) Uani 1 1 d . . . . .
O2 O 0.56667(5) 0.15610(15) 0.21674(10) 0.0488(4) Uani 1 1 d . . . . .
O1 O 0.49414(4) 0.12623(17) 0.39945(14) 0.0580(5) Uani 1 1 d . . . . .
C3 C 0.63839(5) 0.53856(15) 0.38170(10) 0.0211(4) Uani 1 1 d . . . . .
C5 C 0.68135(4) 0.38921(16) 0.38197(10) 0.0214(4) Uani 1 1 d . . . . .
C00D C 0.58975(5) 0.54076(15) 0.45321(11) 0.0221(4) Uani 1 1 d . . . . .
C00E C 0.68248(4) 0.20767(15) 0.44733(11) 0.0219(4) Uani 1 1 d . . . . .
C4 C 0.66766(5) 0.49316(16) 0.36076(11) 0.0222(4) Uani 1 1 d . . . . .
H4 H 0.680026 0.539694 0.327279 0.027 Uiso 1 1 calc R U . . .
C00G C 0.69237(5) 0.19472(16) 0.53170(11) 0.0242(4) Uani 1 1 d . . . . .
C00H C 0.68482(5) 0.11800(16) 0.39156(11) 0.0254(4) Uani 1 1 d . . . . .
C00I C 0.56053(5) 0.53061(16) 0.40923(12) 0.0257(4) Uani 1 1 d . . . . .
C00J C 0.59237(5) 0.59861(16) 0.52980(11) 0.0273(4) Uani 1 1 d . . . . .
C00K C 0.67499(5) 0.12829(18) 0.29970(12) 0.0298(4) Uani 1 1 d . . . . .
H00K H 0.669457 0.208283 0.287763 0.036 Uiso 1 1 calc R U . . .
C00L C 0.55754(5) 0.47297(17) 0.32515(13) 0.0298(4) Uani 1 1 d . . . . .
H00L H 0.578585 0.438964 0.314101 0.036 Uiso 1 1 calc R U . . .
C00M C 0.70368(5) 0.09053(17) 0.55786(12) 0.0298(4) Uani 1 1 d . . . . .
H00M H 0.710545 0.080674 0.614271 0.036 Uiso 1 1 calc R U . . .
C00N C 0.53359(5) 0.57582(17) 0.44300(14) 0.0328(5) Uani 1 1 d . . . . .
H00N H 0.513562 0.568766 0.413790 0.039 Uiso 1 1 calc R U . . .
C00O C 0.53554(6) 0.63070(17) 0.51825(14) 0.0351(5) Uani 1 1 d . . . . .
H00O H 0.516943 0.660315 0.540870 0.042 Uiso 1 1 calc R U . . .
C00P C 0.63172(5) 0.65687(16) 0.35200(12) 0.0300(4) Uani 1 1 d . . . . .
H00A H 0.626382 0.656109 0.292296 0.045 Uiso 1 1 calc R U . . .
H00B H 0.650603 0.703347 0.363324 0.045 Uiso 1 1 calc R U . . .
H00C H 0.613870 0.687733 0.381152 0.045 Uiso 1 1 calc R U . . .
C00Q C 0.56468(6) 0.64237(17) 0.56054(13) 0.0339(5) Uani 1 1 d . . . . .
H00Q H 0.565861 0.681230 0.611879 0.041 Uiso 1 1 calc R U . . .
C00R C 0.69615(6) 0.01558(17) 0.42135(13) 0.0325(5) Uani 1 1 d . . . . .
H00R H 0.697687 -0.045485 0.384113 0.039 Uiso 1 1 calc R U . . .
C00S C 0.58779(6) -0.10112(17) 0.39736(14) 0.0377(5) Uani 1 1 d . . . . .
H00S H 0.608594 -0.085881 0.419842 0.045 Uiso 1 1 calc R U . . .
C00T C 0.71491(5) 0.37173(18) 0.35593(13) 0.0318(4) Uani 1 1 d . . . . .
H00D H 0.726870 0.328423 0.398492 0.048 Uiso 1 1 calc R U . . .
H00E H 0.725158 0.444545 0.349090 0.048 Uiso 1 1 calc R U . . .
H00F H 0.714455 0.330870 0.303316 0.048 Uiso 1 1 calc R U . . .
C00U C 0.69129(5) 0.29247(17) 0.59201(12) 0.0294(4) Uani 1 1 d . . . . .
H00U H 0.671498 0.335844 0.577481 0.035 Uiso 1 1 calc R U . . .
C00V C 0.62417(6) 0.61514(19) 0.57696(12) 0.0342(5) Uani 1 1 d . . . . .
H00V H 0.640457 0.570108 0.548770 0.041 Uiso 1 1 calc R U . . .
C00W C 0.70522(6) 0.00069(18) 0.50395(14) 0.0351(5) Uani 1 1 d . . . . .
H00W H 0.712434 -0.070319 0.523567 0.042 Uiso 1 1 calc R U . . .
C00X C 0.53297(6) 0.37929(18) 0.32435(14) 0.0373(5) Uani 1 1 d . . . . .
H00G H 0.538228 0.327027 0.369719 0.056 Uiso 1 1 calc R U . . .
H00H H 0.533022 0.339351 0.271401 0.056 Uiso 1 1 calc R U . . .
H00I H 0.511872 0.411260 0.331400 0.056 Uiso 1 1 calc R U . . .
C2 C 0.56130(6) 0.10517(18) 0.27424(13) 0.0327(5) Uani 1 1 d . . . . .
C1 C 0.51794(6) 0.08744(19) 0.38397(15) 0.0371(5) Uani 1 1 d . . . . .
C010 C 0.57869(6) -0.11382(18) 0.31223(14) 0.0384(5) Uani 1 1 d . . . . .
H010 H 0.592472 -0.108196 0.267695 0.046 Uiso 1 1 calc R U . . .
C011 C 0.54930(6) 0.5581(2) 0.25609(13) 0.0367(5) Uani 1 1 d . . . . .
H01A H 0.529330 0.595766 0.267383 0.055 Uiso 1 1 calc R U . . .
H01B H 0.546969 0.519069 0.202794 0.055 Uiso 1 1 calc R U . . .
H01C H 0.566343 0.613639 0.254037 0.055 Uiso 1 1 calc R U . . .
C012 C 0.56030(7) -0.11524(18) 0.44264(15) 0.0419(6) Uani 1 1 d . . . . .
H012 H 0.559288 -0.110831 0.501118 0.050 Uiso 1 1 calc R U . . .
C013 C 0.54579(6) -0.13620(18) 0.30455(16) 0.0421(6) Uani 1 1 d . . . . .
H013 H 0.533555 -0.148357 0.254396 0.050 Uiso 1 1 calc R U . . .
C014 C 0.70243(6) 0.0949(2) 0.24579(13) 0.0418(6) Uani 1 1 d . . . . .
H01D H 0.720943 0.142047 0.259801 0.063 Uiso 1 1 calc R U . . .
H01E H 0.695903 0.105046 0.187230 0.063 Uiso 1 1 calc R U . . .
H01F H 0.707940 0.016183 0.255940 0.063 Uiso 1 1 calc R U . . .
C015 C 0.53443(7) -0.13717(19) 0.38532(17) 0.0468(6) Uani 1 1 d . . . . .
H015 H 0.513094 -0.150289 0.398945 0.056 Uiso 1 1 calc R U . . .
C016 C 0.68975(7) 0.2555(2) 0.68256(13) 0.0462(6) Uani 1 1 d . . . . .
H01G H 0.672486 0.201312 0.687363 0.069 Uiso 1 1 calc R U . . .
H01H H 0.685829 0.320854 0.717238 0.069 Uiso 1 1 calc R U . . .
H01I H 0.709947 0.220717 0.700928 0.069 Uiso 1 1 calc R U . . .
C017 C 0.71936(6) 0.3716(2) 0.58300(15) 0.0427(6) Uani 1 1 d . . . . .
H01J H 0.739255 0.329535 0.590576 0.064 Uiso 1 1 calc R U . . .
H01K H 0.718790 0.430670 0.624956 0.064 Uiso 1 1 calc R U . . .
H01L H 0.718049 0.405330 0.527676 0.064 Uiso 1 1 calc R U . . .
C018 C 0.63446(7) 0.7381(2) 0.57598(15) 0.0462(6) Uani 1 1 d . . . . .
H01M H 0.637110 0.761889 0.518727 0.069 Uiso 1 1 calc R U . . .
H01N H 0.654656 0.746662 0.608126 0.069 Uiso 1 1 calc R U . . .
H01O H 0.618208 0.784468 0.600480 0.069 Uiso 1 1 calc R U . . .
C019 C 0.64576(6) 0.0564(2) 0.27760(15) 0.0446(6) Uani 1 1 d . . . . .
H01P H 0.650833 -0.022539 0.288123 0.067 Uiso 1 1 calc R U . . .
H01Q H 0.639433 0.066558 0.218916 0.067 Uiso 1 1 calc R U . . .
H01R H 0.628274 0.079169 0.311612 0.067 Uiso 1 1 calc R U . . .
C01A C 0.62343(8) 0.5748(3) 0.66652(15) 0.0597(8) Uani 1 1 d . . . . .
H01S H 0.608554 0.621000 0.696353 0.090 Uiso 1 1 calc R U . . .
H01T H 0.644720 0.581141 0.693370 0.090 Uiso 1 1 calc R U . . .
H01U H 0.616534 0.496502 0.667300 0.090 Uiso 1 1 calc R U . . .

loop_
_atom_site_aniso_label
_atom_site_aniso_U_11
_atom_site_aniso_U_22
_atom_site_aniso_U_33
_atom_site_aniso_U_23
_atom_site_aniso_U_13
_atom_site_aniso_U_12
Fe1 0.03349(19) 0.01763(15) 0.02712(17) 0.00019(11) 0.00197(13) -0.00015(12)
P1 0.0311(3) 0.0190(2) 0.0231(2) 0.00153(17) 0.00176(19) 0.00031(19)
P4 0.0436(3) 0.0371(3) 0.0208(2) -0.0010(2) 0.0045(2) -0.0074(2)
Mg1 0.0265(3) 0.0183(3) 0.0210(3) 0.0013(2) 0.0030(2) 0.0017(2)
P3 0.0753(5) 0.0309(3) 0.0300(3) 0.0101(2) -0.0101(3) -0.0081(3)
P2 0.0419(4) 0.0594(4) 0.0359(3) -0.0132(3) 0.0146(3) -0.0153(3)
N1 0.0256(8) 0.0191(7) 0.0171(7) -0.0008(6) 0.0020(6) 0.0027(6)
N2 0.0260(8) 0.0186(7) 0.0183(7) -0.0014(6) 0.0012(6) 0.0036(6)
O2 0.0721(13) 0.0410(9) 0.0333(8) 0.0123(7) 0.0019(8) 0.0006(9)
O1 0.0336(10) 0.0518(11) 0.0889(14) -0.0237(10) 0.0053(9) 0.0056(8)
C3 0.0311(10) 0.0185(8) 0.0137(8) 0.0007(6) -0.0006(7) 0.0005(7)
C5 0.0242(9) 0.0231(9) 0.0170(8) -0.0019(7) 0.0008(7) 0.0010(7)
C00D 0.0293(10) 0.0159(8) 0.0217(9) 0.0029(7) 0.0057(7) 0.0033(7)
C00E 0.0246(9) 0.0187(8) 0.0225(9) 0.0014(7) 0.0031(7) 0.0030(7)
C4 0.0269(10) 0.0217(8) 0.0181(8) 0.0010(7) 0.0025(7) -0.0020(7)
C00G 0.0256(10) 0.0239(9) 0.0234(9) 0.0000(7) 0.0033(7) 0.0024(8)
C00H 0.0284(10) 0.0239(9) 0.0242(9) -0.0016(7) 0.0046(7) 0.0027(8)
C00I 0.0294(10) 0.0194(9) 0.0285(10) 0.0002(7) 0.0040(8) 0.0025(8)
C00J 0.0395(11) 0.0219(9) 0.0207(9) 0.0012(7) 0.0047(8) 0.0047(8)
C00K 0.0365(11) 0.0290(10) 0.0240(9) -0.0051(8) 0.0017(8) 0.0026(9)
C00L 0.0276(10) 0.0294(10) 0.0319(10) -0.0062(8) -0.0028(8) 0.0042(8)
C00M 0.0344(11) 0.0301(10) 0.0249(9) 0.0073(8) 0.0023(8) 0.0078(9)
C00N 0.0276(11) 0.0250(10) 0.0466(12) -0.0002(9) 0.0091(9) 0.0021(8)
C00O 0.0394(12) 0.0228(10) 0.0451(12) 0.0005(9) 0.0207(10) 0.0049(9)
C00P 0.0391(12) 0.0222(9) 0.0293(10) 0.0063(8) 0.0073(8) 0.0046(8)
C00Q 0.0522(14) 0.0239(10) 0.0270(10) -0.0011(8) 0.0146(9) 0.0026(9)
C00R 0.0427(13) 0.0218(10) 0.0334(11) -0.0037(8) 0.0070(9) 0.0067(9)
C00S 0.0524(14) 0.0192(9) 0.0408(12) -0.0002(9) -0.0036(10) 0.0119(9)
C00T 0.0282(11) 0.0290(10) 0.0387(11) 0.0009(9) 0.0074(9) 0.0022(8)
C00U 0.0342(11) 0.0294(10) 0.0241(9) -0.0036(8) -0.0033(8) 0.0056(9)
C00V 0.0464(13) 0.0334(11) 0.0222(9) -0.0053(8) -0.0035(9) 0.0078(10)
C00W 0.0435(13) 0.0250(10) 0.0371(12) 0.0060(9) 0.0064(10) 0.0102(9)
C00X 0.0429(13) 0.0254(10) 0.0419(12) -0.0002(9) -0.0133(10) 0.0008(9)
C2 0.0414(12) 0.0258(10) 0.0304(10) -0.0024(8) -0.0035(9) 0.0020(9)
C1 0.0370(13) 0.0288(11) 0.0451(12) -0.0074(9) -0.0007(10) -0.0061(9)
C010 0.0569(15) 0.0217(10) 0.0373(11) -0.0051(9) 0.0083(10) 0.0081(10)
C011 0.0410(13) 0.0363(12) 0.0325(11) -0.0007(9) -0.0008(9) -0.0020(10)
C012 0.0685(17) 0.0201(10) 0.0376(12) 0.0070(9) 0.0081(11) 0.0002(10)
C013 0.0565(16) 0.0204(10) 0.0488(13) -0.0093(9) -0.0024(11) -0.0033(10)
C014 0.0495(14) 0.0495(14) 0.0268(11) -0.0088(10) 0.0075(10) 0.0089(11)
C015 0.0580(16) 0.0241(11) 0.0590(15) 0.0024(10) 0.0103(12) -0.0130(11)
C016 0.0685(18) 0.0472(14) 0.0226(10) -0.0060(10) -0.0018(10) 0.0051(13)
C017 0.0469(14) 0.0327(12) 0.0474(13) -0.0063(10) -0.0078(11) -0.0026(10)
C018 0.0499(15) 0.0463(14) 0.0416(13) 0.0048(11) -0.0056(11) -0.0083(12)
C019 0.0450(14) 0.0488(14) 0.0392(12) -0.0070(11) -0.0055(10) -0.0014(12)
C01A 0.094(2) 0.0528(16) 0.0297(12) 0.0087(11) -0.0219(13) -0.0162(16)

loop_
_atom_type_symbol
_atom_type_description
_atom_type_scat_dispersion_real
_atom_type_scat_dispersion_imag
_atom_type_scat_source
C C 0.0181 0.0091 'International Tables Vol C Tables 4.2.6.8 and 6.1.1.4'
H H 0.0000 0.0000 'International Tables Vol C Tables 4.2.6.8 and 6.1.1.4'
Fe Fe -1.1336 3.1974 'International Tables Vol C Tables 4.2.6.8 and 6.1.1.4'
Mg Mg 0.1719 0.1771 'International Tables Vol C Tables 4.2.6.8 and 6.1.1.4'
N N 0.0311 0.0180 'International Tables Vol C Tables 4.2.6.8 and 6.1.1.4'
O O 0.0492 0.0322 'International Tables Vol C Tables 4.2.6.8 and 6.1.1.4'
P P 0.2955 0.4335 'International Tables Vol C Tables 4.2.6.8 and 6.1.1.4'

loop_
_exptl_crystal_face_index_h
_exptl_crystal_face_index_k
_exptl_crystal_face_index_l
_exptl_crystal_face_perp_dist
-4 -8 2 0.0279
1 -4 -9 0.0912
3 8 0 0.0269
-2 3 10 0.0245
-5 -5 8 0.0283
22 -4 2 0.0327
-21 4 -3 0.0279
-26 -1 -3 0.0198
10 1 -10 0.0951
27 1 -2 0.0350

loop_
_geom_angle_atom_site_label_1
_geom_angle_atom_site_label_2
_geom_angle_atom_site_label_3
_geom_angle
_geom_angle_site_symmetry_1
_geom_angle_site_symmetry_3
_geom_angle_publ_flag
C00S Fe1 P1 89.69(7) . . ?
C00S Fe1 C012 39.19(10) . . ?
C00S Fe1 C013 66.00(10) . . ?
C00S Fe1 C015 65.74(11) . . ?
C2 Fe1 P1 89.05(7) . . ?
C2 Fe1 C00S 118.11(10) . . ?
C2 Fe1 C010 91.31(10) . . ?
C2 Fe1 C012 156.17(10) . . ?
C2 Fe1 C013 100.75(10) . . ?
C2 Fe1 C015 137.53(10) . . ?
C1 Fe1 P1 89.71(7) . . ?
C1 Fe1 C00S 146.18(10) . . ?
C1 Fe1 C2 95.69(11) . . ?
C1 Fe1 C010 150.23(10) . . ?
C1 Fe1 C012 107.43(11) . . ?
C1 Fe1 C013 111.16(10) . . ?
C1 Fe1 C015 90.74(11) . . ?
C010 Fe1 P1 119.38(7) . . ?
C010 Fe1 C00S 39.40(9) . . ?
C010 Fe1 C012 65.73(9) . . ?
C010 Fe1 C013 39.08(10) . . ?
C010 Fe1 C015 65.36(10) . . ?
C012 Fe1 P1 96.59(7) . . ?
C012 Fe1 C013 65.92(9) . . ?
C012 Fe1 C015 39.33(10) . . ?
C013 Fe1 P1 155.64(7) . . ?
C015 Fe1 P1 133.03(8) . . ?
C015 Fe1 C013 39.02(10) . . ?
Fe1 P1 Mg1 150.33(3) . . ?
P3 P1 Fe1 114.41(3) . . ?
P3 P1 Mg1 90.44(3) . . ?
P2 P1 Fe1 114.37(3) . . ?
P2 P1 Mg1 92.03(3) . . ?
P2 P1 P3 58.26(3) . . ?
P3 P4 Mg1 93.53(3) . . ?
P2 P4 Mg1 95.14(3) . . ?
P2 P4 P3 59.07(3) . . ?
P4 Mg1 P1 70.55(2) . . ?
N1 Mg1 P1 131.40(5) . . ?
N1 Mg1 P4 119.74(5) . . ?
N1 Mg1 N2 92.64(7) . . ?
N2 Mg1 P1 121.19(5) . . ?
N2 Mg1 P4 124.97(5) . . ?
P4 P3 P1 85.93(3) . . ?
P2 P3 P1 60.73(3) . . ?
P2 P3 P4 60.39(3) . . ?
P4 P2 P1 86.16(3) . . ?
P3 P2 P1 61.01(3) . . ?
P3 P2 P4 60.54(3) . . ?
C3 N1 Mg1 124.75(13) . . ?
C3 N1 C00D 120.53(15) . . ?
C00D N1 Mg1 114.63(11) . . ?
C5 N2 Mg1 124.71(13) . . ?
C5 N2 C00E 121.27(16) . . ?
C00E N2 Mg1 113.98(12) . . ?
N1 C3 C4 123.83(17) . . ?
N1 C3 C00P 120.37(17) . . ?
C4 C3 C00P 115.80(17) . . ?
N2 C5 C4 123.79(17) . . ?
N2 C5 C00T 120.53(17) . . ?
C4 C5 C00T 115.68(17) . . ?
C00I C00D N1 119.91(16) . . ?
C00I C00D C00J 121.01(18) . . ?
C00J C00D N1 118.87(17) . . ?
C00G C00E N2 117.94(16) . . ?
C00H C00E N2 121.11(16) . . ?
C00H C00E C00G 120.52(17) . . ?
C3 C4 C5 129.62(17) . . ?
C3 C4 H4 115.2 . . ?
C5 C4 H4 115.2 . . ?
C00E C00G C00U 121.10(17) . . ?
C00M C00G C00E 118.10(17) . . ?
C00M C00G C00U 120.80(17) . . ?
C00E C00H C00K 122.53(17) . . ?
C00R C00H C00E 118.82(17) . . ?
C00R C00H C00K 118.65(18) . . ?
C00D C00I C00L 121.66(18) . . ?
C00N C00I C00D 118.83(18) . . ?
C00N C00I C00L 119.50(19) . . ?
C00D C00J C00V 121.93(18) . . ?
C00Q C00J C00D 117.70(19) . . ?
C00Q C00J C00V 120.36(18) . . ?
C00H C00K H00K 108.3 . . ?
C00H C00K C014 110.84(17) . . ?
C00H C00K C019 110.98(18) . . ?
C014 C00K H00K 108.3 . . ?
C019 C00K H00K 108.3 . . ?
C019 C00K C014 110.04(18) . . ?
C00I C00L H00L 108.0 . . ?
C00I C00L C00X 111.40(18) . . ?
C00I C00L C011 110.79(17) . . ?
C00X C00L H00L 108.0 . . ?
C00X C00L C011 110.53(17) . . ?
C011 C00L H00L 108.0 . . ?
C00G C00M H00M 119.1 . . ?
C00W C00M C00G 121.85(18) . . ?
C00W C00M H00M 119.1 . . ?
C00I C00N H00N 119.5 . . ?
C00O C00N C00I 121.0(2) . . ?
C00O C00N H00N 119.5 . . ?
C00N C00O H00O 120.1 . . ?
C00N C00O C00Q 119.7(2) . . ?
C00Q C00O H00O 120.1 . . ?
C3 C00P H00A 109.5 . . ?
C3 C00P H00B 109.5 . . ?
C3 C00P H00C 109.5 . . ?
H00A C00P H00B 109.5 . . ?
H00A C00P H00C 109.5 . . ?
H00B C00P H00C 109.5 . . ?
C00J C00Q H00Q 119.2 . . ?
C00O C00Q C00J 121.69(19) . . ?
C00O C00Q H00Q 119.2 . . ?
C00H C00R H00R 119.3 . . ?
C00W C00R C00H 121.42(19) . . ?
C00W C00R H00R 119.3 . . ?
Fe1 C00S H00S 124.8 . . ?
C010 C00S Fe1 70.20(13) . . ?
C010 C00S H00S 126.2 . . ?
C012 C00S Fe1 70.41(13) . . ?
C012 C00S H00S 126.2 . . ?
C012 C00S C010 107.6(2) . . ?
C5 C00T H00D 109.5 . . ?
C5 C00T H00E 109.5 . . ?
C5 C00T H00F 109.5 . . ?
H00D C00T H00E 109.5 . . ?
H00D C00T H00F 109.5 . . ?
H00E C00T H00F 109.5 . . ?
C00G C00U H00U 107.4 . . ?
C00G C00U C016 113.23(18) . . ?
C00G C00U C017 111.40(17) . . ?
C016 C00U H00U 107.4 . . ?
C017 C00U H00U 107.4 . . ?
C017 C00U C016 109.86(19) . . ?
C00J C00V H00V 108.0 . . ?
C00J C00V C018 111.24(18) . . ?
C00J C00V C01A 112.0(2) . . ?
C018 C00V H00V 108.0 . . ?
C01A C00V H00V 108.0 . . ?
C01A C00V C018 109.35(19) . . ?
C00M C00W H00W 120.4 . . ?
C00R C00W C00M 119.24(19) . . ?
C00R C00W H00W 120.4 . . ?
C00L C00X H00G 109.5 . . ?
C00L C00X H00H 109.5 . . ?
C00L C00X H00I 109.5 . . ?
H00G C00X H00H 109.5 . . ?
H00G C00X H00I 109.5 . . ?
H00H C00X H00I 109.5 . . ?
O2 C2 Fe1 177.5(2) . . ?
O1 C1 Fe1 177.4(2) . . ?
Fe1 C010 H010 124.5 . . ?
C00S C010 Fe1 70.39(12) . . ?
C00S C010 H010 125.6 . . ?
C013 C010 Fe1 71.13(13) . . ?
C013 C010 C00S 108.8(2) . . ?
C013 C010 H010 125.6 . . ?
C00L C011 H01A 109.5 . . ?
C00L C011 H01B 109.5 . . ?
C00L C011 H01C 109.5 . . ?
H01A C011 H01B 109.5 . . ?
H01A C011 H01C 109.5 . . ?
H01B C011 H01C 109.5 . . ?
Fe1 C012 H012 124.5 . . ?
C00S C012 Fe1 70.40(12) . . ?
C00S C012 H012 126.1 . . ?
C00S C012 C015 107.9(2) . . ?
C015 C012 Fe1 70.64(13) . . ?
C015 C012 H012 126.1 . . ?
Fe1 C013 H013 125.2 . . ?
C010 C013 Fe1 69.80(12) . . ?
C010 C013 H013 126.3 . . ?
C010 C013 C015 107.3(2) . . ?
C015 C013 Fe1 70.23(13) . . ?
C015 C013 H013 126.3 . . ?
C00K C014 H01D 109.5 . . ?
C00K C014 H01E 109.5 . . ?
C00K C014 H01F 109.5 . . ?
H01D C014 H01E 109.5 . . ?
H01D C014 H01F 109.5 . . ?
H01E C014 H01F 109.5 . . ?
Fe1 C015 H015 125.0 . . ?
C012 C015 Fe1 70.04(13) . . ?
C012 C015 H015 125.8 . . ?
C013 C015 Fe1 70.75(13) . . ?
C013 C015 C012 108.5(2) . . ?
C013 C015 H015 125.8 . . ?
C00U C016 H01G 109.5 . . ?
C00U C016 H01H 109.5 . . ?
C00U C016 H01I 109.5 . . ?
H01G C016 H01H 109.5 . . ?
H01G C016 H01I 109.5 . . ?
H01H C016 H01I 109.5 . . ?
C00U C017 H01J 109.5 . . ?
C00U C017 H01K 109.5 . . ?
C00U C017 H01L 109.5 . . ?
H01J C017 H01K 109.5 . . ?
H01J C017 H01L 109.5 . . ?
H01K C017 H01L 109.5 . . ?
C00V C018 H01M 109.5 . . ?
C00V C018 H01N 109.5 . . ?
C00V C018 H01O 109.5 . . ?
H01M C018 H01N 109.5 . . ?
H01M C018 H01O 109.5 . . ?
H01N C018 H01O 109.5 . . ?
C00K C019 H01P 109.5 . . ?
C00K C019 H01Q 109.5 . . ?
C00K C019 H01R 109.5 . . ?
H01P C019 H01Q 109.5 . . ?
H01P C019 H01R 109.5 . . ?
H01Q C019 H01R 109.5 . . ?
C00V C01A H01S 109.5 . . ?
C00V C01A H01T 109.5 . . ?
C00V C01A H01U 109.5 . . ?
H01S C01A H01T 109.5 . . ?
H01S C01A H01U 109.5 . . ?
H01T C01A H01U 109.5 . . ?

loop_
_geom_bond_atom_site_label_1
_geom_bond_atom_site_label_2
_geom_bond_distance
_geom_bond_site_symmetry_2
_geom_bond_publ_flag
Fe1 P1 2.3023(6) . ?
Fe1 C00S 2.105(2) . ?
Fe1 C2 1.767(2) . ?
Fe1 C1 1.766(2) . ?
Fe1 C010 2.102(2) . ?
Fe1 C012 2.105(2) . ?
Fe1 C013 2.119(2) . ?
Fe1 C015 2.113(2) . ?
P1 Mg1 2.6529(8) . ?
P1 P3 2.2247(7) . ?
P1 P2 2.2188(7) . ?
P4 Mg1 2.5623(8) . ?
P4 P3 2.1956(8) . ?
P4 P2 2.1922(9) . ?
Mg1 N1 2.0340(16) . ?
Mg1 N2 2.0363(17) . ?
P3 P2 2.1630(11) . ?
N1 C3 1.328(2) . ?
N1 C00D 1.440(2) . ?
N2 C5 1.331(2) . ?
N2 C00E 1.436(2) . ?
O2 C2 1.143(3) . ?
O1 C1 1.144(3) . ?
C3 C4 1.404(3) . ?
C3 C00P 1.514(3) . ?
C5 C4 1.404(3) . ?
C5 C00T 1.511(3) . ?
C00D C00I 1.396(3) . ?
C00D C00J 1.417(3) . ?
C00E C00G 1.415(3) . ?
C00E C00H 1.407(3) . ?
C4 H4 0.9500 . ?
C00G C00M 1.391(3) . ?
C00G C00U 1.523(3) . ?
C00H C00K 1.527(3) . ?
C00H C00R 1.390(3) . ?
C00I C00L 1.523(3) . ?
C00I C00N 1.394(3) . ?
C00J C00Q 1.393(3) . ?
C00J C00V 1.521(3) . ?
C00K H00K 1.0000 . ?
C00K C014 1.536(3) . ?
C00K C019 1.529(3) . ?
C00L H00L 1.0000 . ?
C00L C00X 1.524(3) . ?
C00L C011 1.537(3) . ?
C00M H00M 0.9500 . ?
C00M C00W 1.386(3) . ?
C00N H00N 0.9500 . ?
C00N C00O 1.381(3) . ?
C00O H00O 0.9500 . ?
C00O C00Q 1.383(3) . ?
C00P H00A 0.9800 . ?
C00P H00B 0.9800 . ?
C00P H00C 0.9800 . ?
C00Q H00Q 0.9500 . ?
C00R H00R 0.9500 . ?
C00R C00W 1.382(3) . ?
C00S H00S 0.9500 . ?
C00S C010 1.418(3) . ?
C00S C012 1.412(4) . ?
C00T H00D 0.9800 . ?
C00T H00E 0.9800 . ?
C00T H00F 0.9800 . ?
C00U H00U 1.0000 . ?
C00U C016 1.533(3) . ?
C00U C017 1.527(3) . ?
C00V H00V 1.0000 . ?
C00V C018 1.532(3) . ?
C00V C01A 1.528(3) . ?
C00W H00W 0.9500 . ?
C00X H00G 0.9800 . ?
C00X H00H 0.9800 . ?
C00X H00I 0.9800 . ?
C010 H010 0.9500 . ?
C010 C013 1.412(4) . ?
C011 H01A 0.9800 . ?
C011 H01B 0.9800 . ?
C011 H01C 0.9800 . ?
C012 H012 0.9500 . ?
C012 C015 1.419(4) . ?
C013 H013 0.9500 . ?
C013 C015 1.413(4) . ?
C014 H01D 0.9800 . ?
C014 H01E 0.9800 . ?
C014 H01F 0.9800 . ?
C015 H015 0.9500 . ?
C016 H01G 0.9800 . ?
C016 H01H 0.9800 . ?
C016 H01I 0.9800 . ?
C017 H01J 0.9800 . ?
C017 H01K 0.9800 . ?
C017 H01L 0.9800 . ?
C018 H01M 0.9800 . ?
C018 H01N 0.9800 . ?
C018 H01O 0.9800 . ?
C019 H01P 0.9800 . ?
C019 H01Q 0.9800 . ?
C019 H01R 0.9800 . ?
C01A H01S 0.9800 . ?
C01A H01T 0.9800 . ?
C01A H01U 0.9800 . ?

loop_
_geom_torsion_atom_site_label_1
_geom_torsion_atom_site_label_2
_geom_torsion_atom_site_label_3
_geom_torsion_atom_site_label_4
_geom_torsion
_geom_torsion_site_symmetry_1
_geom_torsion_site_symmetry_2
_geom_torsion_site_symmetry_3
_geom_torsion_site_symmetry_4
_geom_torsion_publ_flag
Fe1 C00S C010 C013 -61.07(16) . . . . ?
Fe1 C00S C012 C015 61.00(16) . . . . ?
Fe1 C010 C013 C015 -60.51(16) . . . . ?
Fe1 C012 C015 C013 60.59(16) . . . . ?
Fe1 C013 C015 C012 -60.14(16) . . . . ?
Mg1 N1 C3 C4 -4.8(2) . . . . ?
Mg1 N1 C3 C00P 175.00(13) . . . . ?
Mg1 N1 C00D C00I -83.83(18) . . . . ?
Mg1 N1 C00D C00J 90.89(18) . . . . ?
Mg1 N2 C5 C4 1.3(2) . . . . ?
Mg1 N2 C5 C00T -179.31(13) . . . . ?
Mg1 N2 C00E C00G -72.95(19) . . . . ?
Mg1 N2 C00E C00H 99.61(18) . . . . ?
N1 C3 C4 C5 -3.4(3) . . . . ?
N1 C00D C00I C00L -8.0(3) . . . . ?
N1 C00D C00I C00N 172.84(17) . . . . ?
N1 C00D C00J C00Q -173.06(17) . . . . ?
N1 C00D C00J C00V 8.1(3) . . . . ?
N2 C5 C4 C3 5.4(3) . . . . ?
N2 C00E C00G C00M 171.10(18) . . . . ?
N2 C00E C00G C00U -10.0(3) . . . . ?
N2 C00E C00H C00K 8.7(3) . . . . ?
N2 C00E C00H C00R -170.49(19) . . . . ?
C3 N1 C00D C00I 99.4(2) . . . . ?
C3 N1 C00D C00J -85.9(2) . . . . ?
C5 N2 C00E C00G 104.7(2) . . . . ?
C5 N2 C00E C00H -82.7(2) . . . . ?
C00D N1 C3 C4 171.58(17) . . . . ?
C00D N1 C3 C00P -8.6(3) . . . . ?
C00D C00I C00L C00X 125.3(2) . . . . ?
C00D C00I C00L C011 -111.2(2) . . . . ?
C00D C00I C00N C00O 0.6(3) . . . . ?
C00D C00J C00Q C00O -0.2(3) . . . . ?
C00D C00J C00V C018 110.5(2) . . . . ?
C00D C00J C00V C01A -126.8(2) . . . . ?
C00E N2 C5 C4 -176.13(16) . . . . ?
C00E N2 C5 C00T 3.3(3) . . . . ?
C00E C00G C00M C00W -0.4(3) . . . . ?
C00E C00G C00U C016 156.9(2) . . . . ?
C00E C00G C00U C017 -78.7(2) . . . . ?
C00E C00H C00K C014 124.8(2) . . . . ?
C00E C00H C00K C019 -112.6(2) . . . . ?
C00E C00H C00R C00W -0.4(3) . . . . ?
C00G C00E C00H C00K -178.96(18) . . . . ?
C00G C00E C00H C00R 1.9(3) . . . . ?
C00G C00M C00W C00R 1.9(3) . . . . ?
C00H C00E C00G C00M -1.5(3) . . . . ?
C00H C00E C00G C00U 177.37(18) . . . . ?
C00H C00R C00W C00M -1.5(4) . . . . ?
C00I C00D C00J C00Q 1.6(3) . . . . ?
C00I C00D C00J C00V -177.27(18) . . . . ?
C00I C00N C00O C00Q 0.8(3) . . . . ?
C00J C00D C00I C00L 177.40(18) . . . . ?
C00J C00D C00I C00N -1.8(3) . . . . ?
C00K C00H C00R C00W -179.5(2) . . . . ?
C00L C00I C00N C00O -178.62(19) . . . . ?
C00M C00G C00U C016 -24.3(3) . . . . ?
C00M C00G C00U C017 100.1(2) . . . . ?
C00N C00I C00L C00X -55.5(2) . . . . ?
C00N C00I C00L C011 68.0(2) . . . . ?
C00N C00O C00Q C00J -0.9(3) . . . . ?
C00P C3 C4 C5 176.73(18) . . . . ?
C00Q C00J C00V C018 -68.4(3) . . . . ?
C00Q C00J C00V C01A 54.3(3) . . . . ?
C00R C00H C00K C014 -56.0(3) . . . . ?
C00R C00H C00K C019 66.5(3) . . . . ?
C00S C010 C013 Fe1 60.62(15) . . . . ?
C00S C010 C013 C015 0.1(3) . . . . ?
C00S C012 C015 Fe1 -60.85(15) . . . . ?
C00S C012 C015 C013 -0.3(3) . . . . ?
C00T C5 C4 C3 -174.03(18) . . . . ?
C00U C00G C00M C00W -179.3(2) . . . . ?
C00V C00J C00Q C00O 178.65(19) . . . . ?
C010 C00S C012 Fe1 -60.68(15) . . . . ?
C010 C00S C012 C015 0.3(2) . . . . ?
C010 C013 C015 Fe1 60.24(16) . . . . ?
C010 C013 C015 C012 0.1(3) . . . . ?
C012 C00S C010 Fe1 60.81(15) . . . . ?
C012 C00S C010 C013 -0.3(2) . . . . ?

loop_
_exptl_oxdiff_crystal_face_indexfrac_h
_exptl_oxdiff_crystal_face_indexfrac_k
_exptl_oxdiff_crystal_face_indexfrac_l
_exptl_oxdiff_crystal_face_x
_exptl_oxdiff_crystal_face_y
_exptl_oxdiff_crystal_face_z
-3.7396 -7.5981 1.5744 0.2207 0.9305 0.2922
1.4895 -4.3363 -8.6961 0.1578 0.6500 -0.7434
3.1945 7.6985 -0.0209 -0.2288 -0.9623 -0.1468
-2.4241 2.9751 9.6789 -0.1206 -0.4919 0.8622
-5.0395 -5.0650 7.7923 0.1247 0.5368 0.8345
22.4852 -4.0436 1.9962 -0.7842 0.5989 0.1625
-21.1992 4.0541 -3.3314 0.7603 -0.5800 -0.2926
-25.5458 -1.3486 -2.7993 0.9879 0.0799 -0.1326
10.3247 1.3098 -9.7407 -0.2265 -0.0142 -0.9739
27.0306 0.9587 -1.5299 -0.9624 0.0225 -0.2708

loop_
_smtbx_masks_void_nr
_smtbx_masks_void_average_x
_smtbx_masks_void_average_y
_smtbx_masks_void_average_z
_smtbx_masks_void_volume
_smtbx_masks_void_count_electrons
_smtbx_masks_void_content
1 0.250 0.250 0.500 204.1 49.1 '1 toluene'
2 0.250 0.750 1.000 204.1 49.1 '1 toluene'
3 0.750 0.250 1.000 204.1 49.1 '1 toluene'
4 0.750 0.750 0.500 204.1 49.1 '1 toluene'
